data_7106487
loop_
_publ_author_name
'V. Sara Thoi'
'Christopher J. Chang'

_publ_section_title
;
 Nickel N-Heterocyclic Carbene-Pyridine Complexes that Exhibit High
 Selectivity for Electrocatalytic Reduction of Carbon Dioxide Over Water
;
_journal_name_full Chem.Commun.
_journal_page_first 6578
_journal_paper_doi 10.1039/c1cc10449g
_journal_year 2011
_chemical_formula_moiety 'C19 H18 N6 Ni, 2(P F6)'
_chemical_formula_sum 'C19 H18 F12 N6 Ni P2'
_chemical_formula_weight 679.04
_chemical_name_systematic
;
?
;
_space_group_IT_number 148
_symmetry_cell_setting trigonal
_symmetry_space_group_name_Hall '-R 3'
_symmetry_space_group_name_H-M 'R -3 :H'
_atom_sites_solution_hydrogens geom
_atom_sites_solution_primary direct
_atom_sites_solution_secondary difmap
_audit_creation_method SHELXL-97
_cell_angle_alpha 90.00
_cell_angle_beta 90.00
_cell_angle_gamma 120.00
_cell_formula_units_Z 18
_cell_length_a 33.730(4)
_cell_length_b 33.730(4)
_cell_length_c 13.4121(18)
_cell_measurement_reflns_used 95329
_cell_measurement_temperature 119(2)
_cell_measurement_theta_max 25.279
_cell_measurement_theta_min 2.389
_cell_volume 13215(3)
_computing_cell_refinement 'Bruker APEX2 v. 2009.3'
_computing_data_collection 'Bruker APEX2 v. 2009.3'
_computing_data_reduction 'Bruker APEX2 v. 2009.3'
_computing_molecular_graphics ORTEP-32
_computing_publication_material CIFTAB
_computing_structure_refinement 'SHELXL-97 (Sheldrick, 2008)'
_computing_structure_solution 'SHELXS-97 (Sheldrick, 2008)'
_diffrn_ambient_temperature 119(2)
_diffrn_detector_area_resol_mean 8.366
_diffrn_measured_fraction_theta_full 0.998
_diffrn_measured_fraction_theta_max 0.998
_diffrn_measurement_device_type 'Bruker APEX-I CCD'
_diffrn_measurement_method '\f and \w scans'
_diffrn_radiation_monochromator graphite
_diffrn_radiation_source 'fine-focus sealed tube'
_diffrn_radiation_type MoK\a
_diffrn_radiation_wavelength 0.71073
_diffrn_reflns_av_R_equivalents 0.0590
_diffrn_reflns_av_sigmaI/netI 0.0227
_diffrn_reflns_limit_h_max 40
_diffrn_reflns_limit_h_min -40
_diffrn_reflns_limit_k_max 40
_diffrn_reflns_limit_k_min -34
_diffrn_reflns_limit_l_max 16
_diffrn_reflns_limit_l_min -16
_diffrn_reflns_number 94483
_diffrn_reflns_theta_full 25.37
_diffrn_reflns_theta_max 25.37
_diffrn_reflns_theta_min 1.21
_exptl_absorpt_coefficient_mu 0.866
_exptl_absorpt_correction_T_max 0.9184
_exptl_absorpt_correction_T_min 0.7812
_exptl_absorpt_correction_type multi-scan
_exptl_absorpt_process_details 'Blessing, 1995'
_exptl_crystal_colour orange
_exptl_crystal_density_diffrn 1.536
_exptl_crystal_density_method 'not measured'
_exptl_crystal_description block
_exptl_crystal_F_000 6120
_exptl_crystal_size_max 0.30
_exptl_crystal_size_mid 0.13
_exptl_crystal_size_min 0.10
_platon_squeeze_details
;
;
_refine_diff_density_max 0.676
_refine_diff_density_min -0.607
_refine_diff_density_rms 0.061
_refine_ls_extinction_method none
_refine_ls_goodness_of_fit_ref 1.101
_refine_ls_hydrogen_treatment constr
_refine_ls_matrix_type full
_refine_ls_number_parameters 361
_refine_ls_number_reflns 5384
_refine_ls_number_restraints 0
_refine_ls_restrained_S_all 1.101
_refine_ls_R_factor_all 0.0485
_refine_ls_R_factor_gt 0.0406
_refine_ls_shift/su_max 0.002
_refine_ls_shift/su_mean 0.000
_refine_ls_structure_factor_coef Fsqd
_refine_ls_weighting_details 'calc w=1/[\s^2^(Fo^2^)+(0.0580P)^2^+24.9130P] where P=(Fo^2^+2Fc^2^)/3'
_refine_ls_weighting_scheme calc
_refine_ls_wR_factor_gt 0.1052
_refine_ls_wR_factor_ref 0.1099
_reflns_number_gt 4630
_reflns_number_total 5384
_reflns_threshold_expression >2sigma(I)
_cod_data_source_file c1cc10449g.txt
_cod_data_source_block propyl
_cod_original_sg_symbol_H-M R-3
_cod_database_code 7106487

loop_
_symmetry_equiv_pos_as_xyz
'x, y, z'
'-y, x-y, z'
'-x+y, -x, z'
'x+2/3, y+1/3, z+1/3'
'-y+2/3, x-y+1/3, z+1/3'
'-x+y+2/3, -x+1/3, z+1/3'
'x+1/3, y+2/3, z+2/3'
'-y+1/3, x-y+2/3, z+2/3'
'-x+y+1/3, -x+2/3, z+2/3'
'-x, -y, -z'
'y, -x+y, -z'
'x-y, x, -z'
'-x+2/3, -y+1/3, -z+1/3'
'y+2/3, -x+y+1/3, -z+1/3'
'x-y+2/3, x+1/3, -z+1/3'
'-x+1/3, -y+2/3, -z+2/3'
'y+1/3, -x+y+2/3, -z+2/3'
'x-y+1/3, x+2/3, -z+2/3'

loop_
_atom_site_label
_atom_site_type_symbol
_atom_site_fract_x
_atom_site_fract_y
_atom_site_fract_z
_atom_site_U_iso_or_equiv
_atom_site_adp_type
_atom_site_occupancy
_atom_site_symmetry_multiplicity
_atom_site_calc_flag
_atom_site_refinement_flags
_atom_site_disorder_assembly
_atom_site_disorder_group
Ni1 Ni 0.162984(11) 0.793307(11) 0.04008(2) 0.02711(11) Uani 1 1 d . . .
N2 N 0.11355(7) 0.81308(7) -0.08928(14) 0.0268(4) Uani 1 1 d . . .
N1 N 0.10987(7) 0.74736(7) -0.03459(15) 0.0283(5) Uani 1 1 d . . .
N3 N 0.16725(7) 0.87853(7) -0.04021(15) 0.0282(5) Uani 1 1 d . . .
N6 N 0.19481(7) 0.76063(7) 0.07851(15) 0.0309(5) Uani 1 1 d . . .
N4 N 0.19607(7) 0.86385(7) 0.20247(15) 0.0304(5) Uani 1 1 d . . .
N5 N 0.22068(7) 0.81621(7) 0.19739(15) 0.0320(5) Uani 1 1 d . . .
C5 C 0.08915(8) 0.76481(9) -0.09072(17) 0.0286(5) Uani 1 1 d . . .
C8 C 0.14924(8) 0.83353(8) -0.02487(17) 0.0273(5) Uani 1 1 d . . .
C1 C 0.08751(9) 0.70156(9) -0.0232(2) 0.0353(6) Uani 1 1 d . . .
H1 H 0.1005 0.6882 0.0181 0.042 Uiso 1 1 calc R . .
C12 C 0.22190(9) 0.87013(10) 0.28870(19) 0.0344(6) Uani 1 1 d . . .
H12 H 0.2276 0.8917 0.3402 0.041 Uiso 1 1 calc R . .
C15 C 0.22315(9) 0.77916(9) 0.1572(2) 0.0340(6) Uani 1 1 d . . .
C13 C 0.23707(9) 0.84055(10) 0.28558(19) 0.0372(6) Uani 1 1 d . . .
H13 H 0.2555 0.8368 0.3341 0.045 Uiso 1 1 calc R . .
C19 C 0.19633(10) 0.72691(9) 0.0280(2) 0.0373(6) Uani 1 1 d . . .
H19 H 0.1772 0.7140 -0.0287 0.045 Uiso 1 1 calc R . .
C7 C 0.14172(9) 0.88610(9) -0.11115(18) 0.0328(6) Uani 1 1 d . . .
H7 H 0.1471 0.9151 -0.1331 0.039 Uiso 1 1 calc R . .
C6 C 0.10816(9) 0.84524(9) -0.14329(19) 0.0337(6) Uani 1 1 d . . .
H6 H 0.0856 0.8396 -0.1924 0.040 Uiso 1 1 calc R . .
C14 C 0.19555(8) 0.83075(8) 0.14610(18) 0.0288(5) Uani 1 1 d . . .
C11 C 0.17126(9) 0.88833(9) 0.18116(19) 0.0321(6) Uani 1 1 d . . .
H11A H 0.1657 0.8998 0.2445 0.039 Uiso 1 1 calc R . .
H11B H 0.1411 0.8666 0.1519 0.039 Uiso 1 1 calc R . .
C16 C 0.25169(10) 0.76412(10) 0.1913(2) 0.0466(7) Uani 1 1 d . . .
H16 H 0.2704 0.7774 0.2484 0.056 Uiso 1 1 calc R . .
C4 C 0.04862(9) 0.73933(9) -0.1410(2) 0.0353(6) Uani 1 1 d . . .
H4 H 0.0360 0.7534 -0.1813 0.042 Uiso 1 1 calc R . .
C3 C 0.02708(10) 0.69246(10) -0.1304(2) 0.0414(7) Uani 1 1 d . . .
H3 H -0.0007 0.6734 -0.1648 0.050 Uiso 1 1 calc R . .
C9 C 0.20824(9) 0.91468(9) 0.01043(19) 0.0329(6) Uani 1 1 d . . .
H9A H 0.2232 0.9420 -0.0332 0.039 Uiso 1 1 calc R . .
H9B H 0.2302 0.9037 0.0216 0.039 Uiso 1 1 calc R . .
C10 C 0.19679(10) 0.92827(9) 0.11017(19) 0.0358(6) Uani 1 1 d . . .
H10A H 0.2256 0.9514 0.1424 0.043 Uiso 1 1 calc R . .
H10B H 0.1779 0.9427 0.0978 0.043 Uiso 1 1 calc R . .
C18 C 0.22505(11) 0.71060(11) 0.0564(3) 0.0475(7) Uani 1 1 d . . .
H18 H 0.2260 0.6871 0.0192 0.057 Uiso 1 1 calc R . .
C2 C 0.04602(10) 0.67339(10) -0.0698(2) 0.0427(7) Uani 1 1 d . . .
H2 H 0.0308 0.6412 -0.0600 0.051 Uiso 1 1 calc R . .
C17 C 0.25237(11) 0.72897(11) 0.1398(3) 0.0554(9) Uani 1 1 d . . .
H17 H 0.2715 0.7175 0.1616 0.066 Uiso 1 1 calc R . .
P2 P 0.00475(2) 0.23862(2) 0.40208(5) 0.03267(18) Uani 1 1 d . . .
F11 F -0.00588(6) 0.20350(6) 0.49109(12) 0.0469(4) Uani 1 1 d . . .
F12 F -0.02783(7) 0.25421(6) 0.45216(15) 0.0579(5) Uani 1 1 d . . .
F8 F -0.03801(7) 0.20048(6) 0.34144(13) 0.0595(5) Uani 1 1 d . . .
F10 F 0.04729(6) 0.27777(6) 0.46221(14) 0.0615(6) Uani 1 1 d . . .
F9 F 0.01594(6) 0.27462(6) 0.31338(12) 0.0488(4) Uani 1 1 d . . .
F7 F 0.03753(8) 0.22330(8) 0.35339(18) 0.0777(7) Uani 1 1 d . . .
P1 P 0.16946(4) 0.20230(4) 0.11027(6) 0.0542(3) Uani 1 1 d . . .
F3 F 0.21451(8) 0.20323(8) 0.15092(16) 0.0718(6) Uani 1 1 d . . .
F6 F 0.19177(7) 0.25533(7) 0.13724(19) 0.0724(6) Uani 1 1 d . . .
F4 F 0.14839(8) 0.18988(7) 0.21924(15) 0.0709(6) Uani 1 1 d . . .
F1 F 0.12541(9) 0.20199(9) 0.07087(17) 0.0802(7) Uani 1 1 d . . .
F5 F 0.14794(11) 0.14931(9) 0.0863(2) 0.1040(10) Uani 1 1 d . . .
F2 F 0.19132(12) 0.21482(13) 0.00266(17) 0.1127(11) Uani 1 1 d . . .

loop_
_atom_site_aniso_label
_atom_site_aniso_U_11
_atom_site_aniso_U_22
_atom_site_aniso_U_33
_atom_site_aniso_U_23
_atom_site_aniso_U_13
_atom_site_aniso_U_12
Ni1 0.02655(19) 0.02622(19) 0.02536(18) 0.00113(12) -0.00307(12) 0.01079(14)
N2 0.0268(11) 0.0238(11) 0.0256(10) 0.0020(8) -0.0017(8) 0.0095(9)
N1 0.0279(11) 0.0262(11) 0.0273(10) 0.0015(8) -0.0010(8) 0.0109(9)
N3 0.0262(11) 0.0272(11) 0.0262(10) 0.0021(8) 0.0003(8) 0.0095(9)
N6 0.0278(11) 0.0282(11) 0.0323(11) 0.0070(9) 0.0021(9) 0.0107(9)
N4 0.0258(11) 0.0295(11) 0.0254(10) 0.0020(8) 0.0002(8) 0.0059(9)
N5 0.0239(11) 0.0343(12) 0.0299(11) 0.0062(9) -0.0029(8) 0.0086(10)
C5 0.0284(13) 0.0292(13) 0.0242(12) 0.0026(9) 0.0025(10) 0.0113(11)
C8 0.0251(13) 0.0277(13) 0.0239(12) 0.0006(9) 0.0012(9) 0.0091(11)
C1 0.0371(15) 0.0296(14) 0.0355(14) 0.0039(11) -0.0007(11) 0.0139(12)
C12 0.0262(13) 0.0383(15) 0.0250(12) 0.0002(10) -0.0036(10) 0.0060(12)
C15 0.0226(13) 0.0301(14) 0.0397(14) 0.0097(11) -0.0002(10) 0.0061(11)
C13 0.0253(13) 0.0400(16) 0.0295(13) 0.0066(11) -0.0041(10) 0.0037(12)
C19 0.0358(15) 0.0337(15) 0.0393(15) 0.0074(11) 0.0065(11) 0.0152(13)
C7 0.0366(15) 0.0288(14) 0.0291(13) 0.0065(10) 0.0003(11) 0.0135(12)
C6 0.0347(14) 0.0368(15) 0.0279(13) 0.0058(11) -0.0036(10) 0.0165(12)
C14 0.0247(13) 0.0280(13) 0.0272(12) 0.0061(10) -0.0005(9) 0.0084(11)
C11 0.0267(13) 0.0333(14) 0.0306(13) -0.0037(10) -0.0005(10) 0.0109(11)
C16 0.0318(16) 0.0385(17) 0.0618(19) 0.0089(14) -0.0116(13) 0.0118(14)
C4 0.0293(14) 0.0319(14) 0.0378(15) 0.0000(11) -0.0060(11) 0.0101(12)
C3 0.0293(15) 0.0362(16) 0.0469(16) -0.0019(12) -0.0065(12) 0.0074(13)
C9 0.0263(13) 0.0246(13) 0.0347(14) 0.0013(10) -0.0008(10) 0.0030(11)
C10 0.0369(15) 0.0276(14) 0.0338(14) -0.0030(10) -0.0035(11) 0.0092(12)
C18 0.0426(17) 0.0342(16) 0.067(2) 0.0106(14) 0.0070(15) 0.0202(14)
C2 0.0384(16) 0.0260(14) 0.0521(17) 0.0015(12) -0.0054(13) 0.0074(13)
C17 0.0396(18) 0.0455(19) 0.084(2) 0.0136(17) -0.0054(16) 0.0233(16)
P2 0.0295(4) 0.0358(4) 0.0297(3) 0.0054(3) 0.0006(3) 0.0141(3)
F11 0.0394(9) 0.0456(10) 0.0465(9) 0.0165(8) -0.0009(7) 0.0145(8)
F12 0.0556(12) 0.0460(11) 0.0751(13) 0.0092(9) 0.0226(10) 0.0277(9)
F8 0.0638(12) 0.0442(10) 0.0443(10) -0.0007(8) -0.0161(9) 0.0074(9)
F10 0.0449(11) 0.0528(11) 0.0501(11) 0.0156(8) -0.0178(8) -0.0030(9)
F9 0.0490(10) 0.0485(10) 0.0355(9) 0.0127(7) -0.0065(7) 0.0143(8)
F7 0.0779(15) 0.0770(15) 0.0970(17) 0.0289(12) 0.0482(13) 0.0529(13)
P1 0.0875(7) 0.0778(6) 0.0330(4) -0.0037(4) -0.0026(4) 0.0682(6)
F3 0.1004(17) 0.0950(17) 0.0650(13) -0.0068(11) -0.0121(12) 0.0826(15)
F6 0.0642(13) 0.0593(13) 0.1114(18) 0.0143(12) 0.0177(12) 0.0442(11)
F4 0.0995(17) 0.0668(14) 0.0462(11) 0.0005(9) 0.0088(11) 0.0413(13)
F1 0.0945(17) 0.1087(19) 0.0691(14) -0.0206(13) -0.0235(12) 0.0746(16)
F5 0.158(3) 0.0900(19) 0.0983(19) -0.0491(15) -0.0431(18) 0.087(2)
F2 0.167(3) 0.208(3) 0.0472(13) 0.0280(16) 0.0281(15) 0.157(3)

loop_
_atom_type_symbol
_atom_type_description
_atom_type_scat_dispersion_real
_atom_type_scat_dispersion_imag
_atom_type_scat_source
C C 0.0033 0.0016 'International Tables Vol C Tables 4.2.6.8 and 6.1.1.4'
H H 0.0000 0.0000 'International Tables Vol C Tables 4.2.6.8 and 6.1.1.4'
N N 0.0061 0.0033 'International Tables Vol C Tables 4.2.6.8 and 6.1.1.4'
F F 0.0171 0.0103 'International Tables Vol C Tables 4.2.6.8 and 6.1.1.4'
P P 0.1023 0.0942 'International Tables Vol C Tables 4.2.6.8 and 6.1.1.4'
Ni Ni 0.3393 1.1124 'International Tables Vol C Tables 4.2.6.8 and 6.1.1.4'

loop_
_geom_angle_atom_site_label_1
_geom_angle_atom_site_label_2
_geom_angle_atom_site_label_3
_geom_angle
_geom_angle_site_symmetry_1
_geom_angle_site_symmetry_3
_geom_angle_publ_flag
C14 Ni1 C8 98.13(11) . . ?
C14 Ni1 N6 82.90(10) . . ?
C8 Ni1 N6 160.92(10) . . ?
C14 Ni1 N1 157.99(10) . . ?
C8 Ni1 N1 82.79(10) . . ?
N6 Ni1 N1 103.39(9) . . ?
C8 N2 C6 111.3(2) . . ?
C8 N2 C5 116.9(2) . . ?
C6 N2 C5 131.7(2) . . ?
C5 N1 C1 116.7(2) . . ?
C5 N1 Ni1 114.16(17) . . ?
C1 N1 Ni1 127.99(18) . . ?
C8 N3 C7 110.0(2) . . ?
C8 N3 C9 125.0(2) . . ?
C7 N3 C9 125.1(2) . . ?
C19 N6 C15 117.9(2) . . ?
C19 N6 Ni1 127.40(19) . . ?
C15 N6 Ni1 114.03(18) . . ?
C14 N4 C12 109.9(2) . . ?
C14 N4 C11 125.8(2) . . ?
C12 N4 C11 124.3(2) . . ?
C14 N5 C13 110.7(2) . . ?
C14 N5 C15 116.9(2) . . ?
C13 N5 C15 132.2(2) . . ?
N1 C5 C4 124.9(2) . . ?
N1 C5 N2 111.5(2) . . ?
C4 C5 N2 123.6(2) . . ?
N3 C8 N2 105.2(2) . . ?
N3 C8 Ni1 139.75(19) . . ?
N2 C8 Ni1 114.17(17) . . ?
N1 C1 C2 122.0(3) . . ?
N1 C1 H1 119.0 . . ?
C2 C1 H1 119.0 . . ?
C13 C12 N4 107.7(2) . . ?
C13 C12 H12 126.1 . . ?
N4 C12 H12 126.1 . . ?
N6 C15 C16 123.8(3) . . ?
N6 C15 N5 111.7(2) . . ?
C16 C15 N5 124.5(3) . . ?
C12 C13 N5 106.3(2) . . ?
C12 C13 H13 126.8 . . ?
N5 C13 H13 126.8 . . ?
N6 C19 C18 121.7(3) . . ?
N6 C19 H19 119.1 . . ?
C18 C19 H19 119.1 . . ?
C6 C7 N3 108.2(2) . . ?
C6 C7 H7 125.9 . . ?
N3 C7 H7 125.9 . . ?
C7 C6 N2 105.2(2) . . ?
C7 C6 H6 127.4 . . ?
N2 C6 H6 127.4 . . ?
N4 C14 N5 105.3(2) . . ?
N4 C14 Ni1 139.14(19) . . ?
N5 C14 Ni1 113.97(19) . . ?
N4 C11 C10 113.1(2) . . ?
N4 C11 H11A 109.0 . . ?
C10 C11 H11A 109.0 . . ?
N4 C11 H11B 109.0 . . ?
C10 C11 H11B 109.0 . . ?
H11A C11 H11B 107.8 . . ?
C15 C16 C17 117.8(3) . . ?
C15 C16 H16 121.1 . . ?
C17 C16 H16 121.1 . . ?
C5 C4 C3 117.2(3) . . ?
C5 C4 H4 121.4 . . ?
C3 C4 H4 121.4 . . ?
C2 C3 C4 119.7(3) . . ?
C2 C3 H3 120.2 . . ?
C4 C3 H3 120.2 . . ?
N3 C9 C10 112.3(2) . . ?
N3 C9 H9A 109.2 . . ?
C10 C9 H9A 109.2 . . ?
N3 C9 H9B 109.2 . . ?
C10 C9 H9B 109.2 . . ?
H9A C9 H9B 107.9 . . ?
C11 C10 C9 113.6(2) . . ?
C11 C10 H10A 108.9 . . ?
C9 C10 H10A 108.9 . . ?
C11 C10 H10B 108.9 . . ?
C9 C10 H10B 108.9 . . ?
H10A C10 H10B 107.7 . . ?
C17 C18 C19 119.1(3) . . ?
C17 C18 H18 120.4 . . ?
C19 C18 H18 120.4 . . ?
C3 C2 C1 119.4(3) . . ?
C3 C2 H2 120.3 . . ?
C1 C2 H2 120.3 . . ?
C16 C17 C18 119.7(3) . . ?
C16 C17 H17 120.2 . . ?
C18 C17 H17 120.2 . . ?
F7 P2 F12 179.32(14) . . ?
F7 P2 F11 90.02(11) . . ?
F12 P2 F11 89.64(10) . . ?
F7 P2 F8 91.37(13) . . ?
F12 P2 F8 89.22(12) . . ?
F11 P2 F8 90.33(10) . . ?
F7 P2 F10 89.59(13) . . ?
F12 P2 F10 89.83(12) . . ?
F11 P2 F10 90.66(9) . . ?
F8 P2 F10 178.62(12) . . ?
F7 P2 F9 90.16(11) . . ?
F12 P2 F9 90.17(10) . . ?
F11 P2 F9 179.19(12) . . ?
F8 P2 F9 90.46(9) . . ?
F10 P2 F9 88.54(9) . . ?
F1 P1 F2 90.44(14) . . ?
F1 P1 F4 90.63(14) . . ?
F2 P1 F4 178.92(15) . . ?
F1 P1 F5 91.48(15) . . ?
F2 P1 F5 90.30(18) . . ?
F4 P1 F5 89.84(15) . . ?
F1 P1 F6 89.89(13) . . ?
F2 P1 F6 90.68(17) . . ?
F4 P1 F6 89.15(12) . . ?
F5 P1 F6 178.31(15) . . ?
F1 P1 F3 179.30(14) . . ?
F2 P1 F3 89.68(14) . . ?
F4 P1 F3 89.25(13) . . ?
F5 P1 F3 89.22(14) . . ?
F6 P1 F3 89.41(12) . . ?

loop_
_geom_bond_atom_site_label_1
_geom_bond_atom_site_label_2
_geom_bond_distance
_geom_bond_site_symmetry_2
_geom_bond_publ_flag
Ni1 C14 1.854(3) . ?
Ni1 C8 1.856(3) . ?
Ni1 N6 1.953(2) . ?
Ni1 N1 1.959(2) . ?
N2 C8 1.357(3) . ?
N2 C6 1.390(3) . ?
N2 C5 1.410(3) . ?
N1 C5 1.347(3) . ?
N1 C1 1.347(3) . ?
N3 C8 1.339(3) . ?
N3 C7 1.390(3) . ?
N3 C9 1.474(3) . ?
N6 C19 1.347(3) . ?
N6 C15 1.349(3) . ?
N4 C14 1.341(3) . ?
N4 C12 1.399(3) . ?
N4 C11 1.468(3) . ?
N5 C14 1.359(3) . ?
N5 C13 1.387(3) . ?
N5 C15 1.402(4) . ?
C5 C4 1.373(4) . ?
C1 C2 1.387(4) . ?
C1 H1 0.9500 . ?
C12 C13 1.331(4) . ?
C12 H12 0.9500 . ?
C15 C16 1.372(4) . ?
C13 H13 0.9500 . ?
C19 C18 1.385(4) . ?
C19 H19 0.9500 . ?
C7 C6 1.344(4) . ?
C7 H7 0.9500 . ?
C6 H6 0.9500 . ?
C11 C10 1.518(4) . ?
C11 H11A 0.9900 . ?
C11 H11B 0.9900 . ?
C16 C17 1.382(5) . ?
C16 H16 0.9500 . ?
C4 C3 1.378(4) . ?
C4 H4 0.9500 . ?
C3 C2 1.376(4) . ?
C3 H3 0.9500 . ?
C9 C10 1.525(4) . ?
C9 H9A 0.9900 . ?
C9 H9B 0.9900 . ?
C10 H10A 0.9900 . ?
C10 H10B 0.9900 . ?
C18 C17 1.383(5) . ?
C18 H18 0.9500 . ?
C2 H2 0.9500 . ?
C17 H17 0.9500 . ?
P2 F7 1.577(2) . ?
P2 F12 1.5854(19) . ?
P2 F11 1.5915(17) . ?
P2 F8 1.5941(18) . ?
P2 F10 1.5995(18) . ?
P2 F9 1.6042(17) . ?
P1 F1 1.572(2) . ?
P1 F2 1.579(2) . ?
P1 F4 1.587(2) . ?
P1 F5 1.590(3) . ?
P1 F6 1.597(2) . ?
P1 F3 1.600(2) . ?

loop_
_geom_torsion_atom_site_label_1
_geom_torsion_atom_site_label_2
_geom_torsion_atom_site_label_3
_geom_torsion_atom_site_label_4
_geom_torsion
_geom_torsion_site_symmetry_1
_geom_torsion_site_symmetry_2
_geom_torsion_site_symmetry_3
_geom_torsion_site_symmetry_4
_geom_torsion_publ_flag
C14 Ni1 N1 C5 92.0(3) . . . . ?
C8 Ni1 N1 C5 -1.87(18) . . . . ?
N6 Ni1 N1 C5 -163.52(17) . . . . ?
C14 Ni1 N1 C1 -75.3(4) . . . . ?
C8 Ni1 N1 C1 -169.1(2) . . . . ?
N6 Ni1 N1 C1 29.2(2) . . . . ?
C14 Ni1 N6 C19 -170.1(2) . . . . ?
C8 Ni1 N6 C19 -75.8(4) . . . . ?
N1 Ni1 N6 C19 31.3(2) . . . . ?
C14 Ni1 N6 C15 -0.16(18) . . . . ?
C8 Ni1 N6 C15 94.2(3) . . . . ?
N1 Ni1 N6 C15 -158.71(17) . . . . ?
C1 N1 C5 C4 -3.8(4) . . . . ?
Ni1 N1 C5 C4 -172.6(2) . . . . ?
C1 N1 C5 N2 174.3(2) . . . . ?
Ni1 N1 C5 N2 5.5(3) . . . . ?
C8 N2 C5 N1 -7.7(3) . . . . ?
C6 N2 C5 N1 172.0(2) . . . . ?
C8 N2 C5 C4 170.4(2) . . . . ?
C6 N2 C5 C4 -9.9(4) . . . . ?
C7 N3 C8 N2 2.4(3) . . . . ?
C9 N3 C8 N2 -177.4(2) . . . . ?
C7 N3 C8 Ni1 170.6(2) . . . . ?
C9 N3 C8 Ni1 -9.2(4) . . . . ?
C6 N2 C8 N3 -1.8(3) . . . . ?
C5 N2 C8 N3 178.0(2) . . . . ?
C6 N2 C8 Ni1 -173.48(17) . . . . ?
C5 N2 C8 Ni1 6.3(3) . . . . ?
C14 Ni1 C8 N3 32.3(3) . . . . ?
N6 Ni1 C8 N3 -59.5(5) . . . . ?
N1 Ni1 C8 N3 -169.9(3) . . . . ?
C14 Ni1 C8 N2 -160.21(18) . . . . ?
N6 Ni1 C8 N2 108.0(3) . . . . ?
N1 Ni1 C8 N2 -2.41(17) . . . . ?
C5 N1 C1 C2 2.4(4) . . . . ?
Ni1 N1 C1 C2 169.4(2) . . . . ?
C14 N4 C12 C13 -0.4(3) . . . . ?
C11 N4 C12 C13 176.3(2) . . . . ?
C19 N6 C15 C16 -3.3(4) . . . . ?
Ni1 N6 C15 C16 -174.3(2) . . . . ?
C19 N6 C15 N5 175.0(2) . . . . ?
Ni1 N6 C15 N5 4.1(3) . . . . ?
C14 N5 C15 N6 -7.5(3) . . . . ?
C13 N5 C15 N6 167.9(2) . . . . ?
C14 N5 C15 C16 170.8(3) . . . . ?
C13 N5 C15 C16 -13.8(4) . . . . ?
N4 C12 C13 N5 0.2(3) . . . . ?
C14 N5 C13 C12 0.1(3) . . . . ?
C15 N5 C13 C12 -175.5(3) . . . . ?
C15 N6 C19 C18 1.6(4) . . . . ?
Ni1 N6 C19 C18 171.3(2) . . . . ?
C8 N3 C7 C6 -2.1(3) . . . . ?
C9 N3 C7 C6 177.6(2) . . . . ?
N3 C7 C6 N2 0.9(3) . . . . ?
C8 N2 C6 C7 0.5(3) . . . . ?
C5 N2 C6 C7 -179.2(2) . . . . ?
C12 N4 C14 N5 0.4(3) . . . . ?
C11 N4 C14 N5 -176.2(2) . . . . ?
C12 N4 C14 Ni1 164.2(2) . . . . ?
C11 N4 C14 Ni1 -12.4(4) . . . . ?
C13 N5 C14 N4 -0.4(3) . . . . ?
C15 N5 C14 N4 176.0(2) . . . . ?
C13 N5 C14 Ni1 -168.83(17) . . . . ?
C15 N5 C14 Ni1 7.6(3) . . . . ?
C8 Ni1 C14 N4 32.4(3) . . . . ?
N6 Ni1 C14 N4 -166.8(3) . . . . ?
N1 Ni1 C14 N4 -58.5(4) . . . . ?
C8 Ni1 C14 N5 -164.74(18) . . . . ?
N6 Ni1 C14 N5 -3.96(18) . . . . ?
N1 Ni1 C14 N5 104.4(3) . . . . ?
C14 N4 C11 C10 -84.0(3) . . . . ?
C12 N4 C11 C10 99.8(3) . . . . ?
N6 C15 C16 C17 2.2(4) . . . . ?
N5 C15 C16 C17 -175.9(3) . . . . ?
N1 C5 C4 C3 2.0(4) . . . . ?
N2 C5 C4 C3 -175.9(2) . . . . ?
C5 C4 C3 C2 1.3(4) . . . . ?
C8 N3 C9 C10 -86.2(3) . . . . ?
C7 N3 C9 C10 94.1(3) . . . . ?
N4 C11 C10 C9 57.2(3) . . . . ?
N3 C9 C10 C11 55.7(3) . . . . ?
N6 C19 C18 C17 1.0(4) . . . . ?
C4 C3 C2 C1 -2.5(5) . . . . ?
N1 C1 C2 C3 0.6(5) . . . . ?
C15 C16 C17 C18 0.5(5) . . . . ?
C19 C18 C17 C16 -2.1(5) . . . . ?

loop_
_platon_squeeze_void_nr
_platon_squeeze_void_average_x
_platon_squeeze_void_average_y
_platon_squeeze_void_average_z
_platon_squeeze_void_volume
_platon_squeeze_void_count_electrons
_platon_squeeze_void_content
1 0.000 0.000 -0.001 931 282 ' '
2 0.333 0.667 0.736 926 282 ' '
3 0.667 0.333 0.403 926 282 ' '
